data_4063090
_journal_name_full Organometallics
_journal_year 2004
_chemical_formula_sum 'C24 H46 B10 O4 Si Yb'
_chemical_formula_weight 707.84
_space_group_IT_number 4
_symmetry_cell_setting monoclinic
_symmetry_space_group_name_Hall 'P 2yb'
_symmetry_space_group_name_H-M 'P 1 21 1'
_cell_angle_alpha 90.00
_cell_angle_beta 99.6150(10)
_cell_angle_gamma 90.00
_cell_formula_units_Z 2
_cell_length_a 9.4018(4)
_cell_length_b 17.0468(7)
_cell_length_c 10.3502(4)
_cell_measurement_temperature 273(2)
_cell_volume 1635.53(12)
_diffrn_ambient_temperature 273(2)
_exptl_crystal_density_diffrn 1.437
_cod_original_sg_symbol_H-M 'P 21'
_cod_database_code 4063090

loop_
_symmetry_equiv_pos_as_xyz
'x, y, z'
'-x, y+1/2, -z'

loop_
_atom_site_label
_atom_site_type_symbol
_atom_site_fract_x
_atom_site_fract_y
_atom_site_fract_z
_atom_site_U_iso_or_equiv
_atom_site_adp_type
_atom_site_occupancy
_atom_site_symmetry_multiplicity
_atom_site_calc_flag
_atom_site_refinement_flags
_atom_site_disorder_assembly
_atom_site_disorder_group
Yb1 Yb 0.253580(15) 0.25006(2) 0.170620(15) 0.03420(5) Uani 1 1 d . . .
Si1 Si 0.57227(13) 0.38508(9) 0.32959(13) 0.0446(3) Uani 1 1 d . . .
B3 B 0.2958(7) 0.3942(4) 0.4537(6) 0.0487(15) Uani 1 1 d . . .
H3 H 0.3298 0.3419 0.5133 0.058 Uiso 1 1 calc R . .
B4 B 0.1181(7) 0.4112(4) 0.3883(8) 0.0612(18) Uani 1 1 d . . .
H4 H 0.0326 0.3709 0.4074 0.073 Uiso 1 1 calc R . .
B5 B 0.1136(6) 0.4569(4) 0.2365(7) 0.0592(17) Uani 1 1 d . . .
H5 H 0.0253 0.4469 0.1539 0.071 Uiso 1 1 calc R . .
B6 B 0.2938(7) 0.4680(4) 0.2130(6) 0.0485(14) Uani 1 1 d . . .
H6 H 0.3272 0.4643 0.1163 0.058 Uiso 1 1 calc R . .
B7 B 0.3814(7) 0.4872(4) 0.4870(6) 0.0520(15) Uani 1 1 d . . .
H7 H 0.4710 0.4961 0.5687 0.062 Uiso 1 1 calc R . .
B8 B 0.2029(8) 0.4739(5) 0.5123(8) 0.075(2) Uani 1 1 d . . .
H8 H 0.1746 0.4746 0.6112 0.090 Uiso 1 1 calc R . .
B9 B 0.0873(7) 0.5139(4) 0.3734(8) 0.075(2) Uani 1 1 d . . .
H9 H -0.0172 0.5412 0.3804 0.090 Uiso 1 1 calc R . .
B10 B 0.1961(8) 0.5497(4) 0.2639(8) 0.069(2) Uani 1 1 d . . .
H10 H 0.1634 0.5999 0.1989 0.083 Uiso 1 1 calc R . .
B11 B 0.3761(7) 0.5345(3) 0.3365(6) 0.0509(14) Uani 1 1 d . . .
H11 H 0.4613 0.5755 0.3196 0.061 Uiso 1 1 calc R . .
B12 B 0.2509(7) 0.5604(4) 0.4377(8) 0.068(2) Uani 1 1 d . . .
H12 H 0.2532 0.6174 0.4876 0.082 Uiso 1 1 calc R . .
C1 C 0.2388(4) 0.3864(3) 0.2882(5) 0.0410(10) Uani 1 1 d . . .
C2 C 0.3951(5) 0.4353(2) 0.3497(4) 0.0358(9) Uani 1 1 d . . .
C3 C 0.6654(7) 0.3539(5) 0.4946(6) 0.087(2) Uani 1 1 d . . .
H3A H 0.7544 0.3283 0.4865 0.130 Uiso 1 1 calc R . .
H3B H 0.6047 0.3182 0.5323 0.130 Uiso 1 1 calc R . .
H3C H 0.6851 0.3991 0.5500 0.130 Uiso 1 1 calc R . .
C4 C 0.6851(6) 0.4607(4) 0.2651(7) 0.077(2) Uani 1 1 d . . .
H4A H 0.7755 0.4379 0.2537 0.116 Uiso 1 1 calc R . .
H4B H 0.7022 0.5034 0.3261 0.116 Uiso 1 1 calc R . .
H4C H 0.6356 0.4797 0.1824 0.116 Uiso 1 1 calc R . .
C5 C 0.4947(7) 0.0818(3) 0.1585(7) 0.0743(19) Uani 1 1 d . . .
H5A H 0.5731 0.0484 0.1817 0.089 Uiso 1 1 calc R . .
C6 C 0.3518(11) 0.0539(4) 0.1234(16) 0.183(6) Uani 1 1 d . . .
H6A H 0.3385 0.0009 0.1038 0.220 Uiso 1 1 calc R . .
C7 C 0.1118(10) 0.0589(5) 0.0563(11) 0.134(4) Uani 1 1 d . . .
H7A H 0.1349 0.0044 0.0479 0.201 Uiso 1 1 calc R . .
H7B H 0.0791 0.0807 -0.0290 0.201 Uiso 1 1 calc R . .
H7C H 0.0370 0.0638 0.1087 0.201 Uiso 1 1 calc R . .
C11 C 0.5353(6) 0.3010(3) 0.2201(6) 0.0356(12) Uani 1 1 d . . .
C12 C 0.5341(7) 0.2207(3) 0.2607(6) 0.0432(15) Uani 1 1 d . . .
H12A H 0.5702 0.2034 0.3504 0.052 Uiso 1 1 calc R . .
C13 C 0.5102(6) 0.1703(3) 0.1554(7) 0.0474(12) Uani 1 1 d . . .
C14 C 0.4933(7) 0.1974(4) -0.0918(6) 0.0633(17) Uani 1 1 d . . .
H14A H 0.4845 0.1454 -0.1188 0.076 Uiso 1 1 calc R . .
C15 C 0.4973(7) 0.2559(7) -0.1824(5) 0.079(2) Uani 1 1 d . . .
H15A H 0.4926 0.2432 -0.2703 0.094 Uiso 1 1 calc R . .
C16 C 0.5081(8) 0.3329(4) -0.1440(6) 0.0673(18) Uani 1 1 d . . .
H16A H 0.5102 0.3714 -0.2073 0.081 Uiso 1 1 calc R . .
C17 C 0.5159(6) 0.3553(3) -0.0164(5) 0.0484(12) Uani 1 1 d . . .
H17A H 0.5222 0.4082 0.0062 0.058 Uiso 1 1 calc R . .
C18 C 0.5143(7) 0.2980(4) 0.0802(6) 0.0380(14) Uani 1 1 d . . .
C19 C 0.5023(8) 0.2161(4) 0.0408(6) 0.0430(15) Uani 1 1 d . . .
C21 C 0.3019(9) 0.1529(5) 0.4831(8) 0.094(2) Uani 1 1 d . . .
H21A H 0.2520 0.1322 0.5494 0.141 Uiso 1 1 calc R . .
H21B H 0.3672 0.1933 0.5202 0.141 Uiso 1 1 calc R . .
H21C H 0.3552 0.1116 0.4500 0.141 Uiso 1 1 calc R . .
C22 C 0.0659(10) 0.1523(6) 0.3735(9) 0.116(3) Uani 1 1 d . . .
H22A H 0.0458 0.1479 0.4621 0.139 Uiso 1 1 calc R . .
H22B H 0.0672 0.0997 0.3380 0.139 Uiso 1 1 calc R . .
C23 C -0.0484(8) 0.1953(5) 0.2966(9) 0.102(3) Uani 1 1 d . . .
H23A H -0.0766 0.2381 0.3485 0.122 Uiso 1 1 calc R . .
H23B H -0.1312 0.1611 0.2735 0.122 Uiso 1 1 calc R . .
C24 C -0.1261(5) 0.2650(6) 0.0975(7) 0.088(3) Uani 1 1 d . . .
H24A H -0.2154 0.2461 0.1191 0.132 Uiso 1 1 calc R . .
H24B H -0.1230 0.2540 0.0070 0.132 Uiso 1 1 calc R . .
H24C H -0.1191 0.3206 0.1120 0.132 Uiso 1 1 calc R . .
C31 C 0.1187(8) 0.3591(4) -0.1088(7) 0.0795(19) Uani 1 1 d . . .
H31A H 0.2065 0.3803 -0.1325 0.095 Uiso 1 1 calc R . .
H31B H 0.0852 0.3944 -0.0468 0.095 Uiso 1 1 calc R . .
C32 C 0.0057(10) 0.3490(6) -0.2278(8) 0.114(3) Uani 1 1 d . . .
H32A H -0.0905 0.3529 -0.2060 0.137 Uiso 1 1 calc R . .
H32B H 0.0162 0.3879 -0.2940 0.137 Uiso 1 1 calc R . .
C33 C 0.0344(13) 0.2695(5) -0.2723(9) 0.152(5) Uani 1 1 d . . .
H33A H -0.0550 0.2442 -0.3108 0.182 Uiso 1 1 calc R . .
H33B H 0.0973 0.2717 -0.3376 0.182 Uiso 1 1 calc R . .
C34 C 0.1040(9) 0.2258(4) -0.1567(7) 0.094(3) Uani 1 1 d . . .
H34A H 0.0380 0.1873 -0.1312 0.113 Uiso 1 1 calc R . .
H34B H 0.1889 0.1987 -0.1757 0.113 Uiso 1 1 calc R . .
O1 O 0.2348(4) 0.0992(2) 0.1167(4) 0.0675(11) Uani 1 1 d . . .
O2 O 0.1441(4) 0.2820(2) -0.0529(4) 0.0614(10) Uani 1 1 d . . .
O3 O 0.1996(5) 0.1848(2) 0.3784(4) 0.0658(11) Uani 1 1 d . . .
O4 O -0.0080(4) 0.2266(2) 0.1783(4) 0.0636(12) Uani 1 1 d . . .

loop_
_atom_site_aniso_label
_atom_site_aniso_U_11
_atom_site_aniso_U_22
_atom_site_aniso_U_33
_atom_site_aniso_U_23
_atom_site_aniso_U_13
_atom_site_aniso_U_12
Yb1 0.02830(8) 0.03521(7) 0.03806(8) 0.00069(17) 0.00258(5) 0.00094(17)
Si1 0.0248(6) 0.0674(8) 0.0393(7) -0.0118(6) -0.0011(5) 0.0007(6)
B3 0.048(4) 0.051(3) 0.050(4) -0.003(3) 0.015(3) -0.006(3)
B4 0.036(3) 0.064(4) 0.087(5) -0.026(4) 0.017(3) -0.006(3)
B5 0.032(3) 0.060(4) 0.079(5) -0.029(3) -0.009(3) 0.011(3)
B6 0.043(3) 0.053(3) 0.044(3) -0.008(3) -0.008(3) 0.001(3)
B7 0.048(3) 0.064(4) 0.045(3) -0.022(3) 0.008(3) -0.010(3)
B8 0.060(4) 0.094(5) 0.079(5) -0.038(4) 0.039(4) -0.011(4)
B9 0.037(3) 0.069(4) 0.121(7) -0.049(4) 0.019(4) 0.002(3)
B10 0.052(4) 0.049(3) 0.100(6) -0.007(4) -0.008(4) 0.009(3)
B11 0.043(3) 0.047(3) 0.061(4) -0.009(3) 0.004(3) -0.008(3)
B12 0.047(4) 0.064(4) 0.092(5) -0.040(4) 0.010(4) 0.000(3)
C1 0.023(2) 0.047(3) 0.051(3) -0.011(2) 0.0013(19) -0.0006(19)
C2 0.031(2) 0.044(2) 0.031(2) -0.0069(18) 0.0026(18) -0.0058(19)
C3 0.063(4) 0.129(6) 0.057(4) -0.030(4) -0.023(3) 0.033(4)
C4 0.043(3) 0.095(5) 0.100(5) -0.038(4) 0.028(3) -0.032(3)
C5 0.069(4) 0.040(3) 0.114(6) 0.012(3) 0.016(4) 0.016(3)
C6 0.096(7) 0.034(4) 0.42(2) -0.021(7) 0.033(10) 0.005(4)
C7 0.120(7) 0.071(5) 0.185(10) -0.014(6) -0.047(7) -0.025(5)
C11 0.023(2) 0.045(3) 0.037(3) -0.001(2) 0.003(2) 0.002(2)
C12 0.031(3) 0.060(4) 0.038(3) 0.009(2) 0.004(2) 0.015(2)
C13 0.044(3) 0.043(3) 0.057(4) 0.002(3) 0.012(3) 0.009(2)
C14 0.077(4) 0.058(4) 0.057(4) -0.026(3) 0.017(3) -0.004(3)
C15 0.111(5) 0.092(5) 0.036(2) -0.012(5) 0.021(3) -0.038(6)
C16 0.091(5) 0.068(4) 0.045(3) 0.007(3) 0.016(3) -0.015(4)
C17 0.051(3) 0.049(3) 0.047(3) -0.003(2) 0.015(2) -0.008(2)
C18 0.031(3) 0.049(3) 0.035(3) 0.001(3) 0.011(2) 0.001(2)
C19 0.039(3) 0.052(3) 0.038(3) -0.002(2) 0.006(3) 0.000(2)
C21 0.102(6) 0.110(6) 0.068(5) 0.031(5) 0.011(4) 0.003(5)
C22 0.091(6) 0.162(9) 0.096(6) 0.051(6) 0.021(5) -0.032(6)
C23 0.065(5) 0.129(6) 0.123(7) 0.014(6) 0.049(5) -0.026(5)
C24 0.035(3) 0.110(8) 0.118(5) 0.004(5) 0.006(3) 0.014(4)
C31 0.081(5) 0.080(4) 0.069(4) 0.010(3) -0.012(4) -0.003(4)
C32 0.116(7) 0.131(7) 0.081(6) 0.048(5) -0.027(5) -0.014(6)
C33 0.255(12) 0.080(8) 0.087(6) -0.011(4) -0.066(7) 0.019(7)
C34 0.103(5) 0.096(7) 0.072(4) -0.010(4) -0.016(4) -0.009(4)
O1 0.062(3) 0.045(2) 0.093(3) -0.007(2) 0.005(2) -0.002(2)
O2 0.057(2) 0.071(2) 0.050(2) 0.0024(17) -0.0092(18) -0.0012(18)
O3 0.066(3) 0.071(2) 0.061(3) 0.023(2) 0.013(2) -0.009(2)
O4 0.0341(17) 0.074(3) 0.084(3) 0.0034(19) 0.0158(18) -0.0046(17)

loop_
_geom_bond_atom_site_label_1
_geom_bond_atom_site_label_2
_geom_bond_distance
_geom_bond_site_symmetry_2
_geom_bond_publ_flag
Yb1 O2 2.432(4) . ?
Yb1 O4 2.506(3) . ?
Yb1 O3 2.546(4) . ?
Yb1 O1 2.631(4) . ?
Yb1 C1 2.638(5) . ?
Yb1 C12 2.694(6) . ?
Yb1 C11 2.753(6) . ?
Yb1 C13 2.797(5) . ?
Yb1 C18 2.884(6) . ?
Yb1 C19 2.942(7) . ?
Si1 C11 1.823(6) . ?
Si1 C4 1.862(6) . ?
Si1 C3 1.862(6) . ?
Si1 C2 1.914(5) . ?
B3 C2 1.690(7) . ?
B3 B4 1.719(10) . ?
B3 C1 1.713(8) . ?
B3 B8 1.777(10) . ?
B3 B7 1.785(9) . ?
B4 C1 1.713(8) . ?
B4 B5 1.748(11) . ?
B4 B8 1.756(10) . ?
B4 B9 1.777(10) . ?
B5 C1 1.705(8) . ?
B5 B10 1.764(9) . ?
B5 B6 1.761(9) . ?
B5 B9 1.770(9) . ?
B6 C2 1.664(7) . ?
B6 C1 1.715(8) . ?
B6 B11 1.785(8) . ?
B6 B10 1.794(9) . ?
B7 C2 1.697(7) . ?
B7 B11 1.747(9) . ?
B7 B8 1.756(9) . ?
B7 B12 1.764(10) . ?
B8 B12 1.757(12) . ?
B8 B9 1.787(12) . ?
B9 B10 1.758(11) . ?
B9 B12 1.759(10) . ?
B10 B11 1.752(9) . ?
B10 B12 1.796(11) . ?
B11 C2 1.704(7) . ?
B11 B12 1.757(9) . ?
C1 C2 1.716(6) . ?
C5 C6 1.414(11) . ?
C5 C13 1.517(8) . ?
C6 O1 1.337(9) . ?
C7 O1 1.400(8) . ?
C11 C12 1.433(8) . ?
C11 C18 1.430(8) . ?
C12 C13 1.377(7) . ?
C13 C19 1.412(7) . ?
C14 C15 1.373(11) . ?
C14 C19 1.398(9) . ?
C15 C16 1.370(13) . ?
C16 C17 1.365(8) . ?
C17 C18 1.400(8) . ?
C18 C19 1.452(7) . ?
C21 O3 1.432(8) . ?
C22 O3 1.367(8) . ?
C22 C23 1.428(11) . ?
C23 O4 1.443(8) . ?
C24 O4 1.432(7) . ?
C31 O2 1.438(7) . ?
C31 C32 1.496(10) . ?
C32 C33 1.471(13) . ?
C33 C34 1.467(10) . ?
C34 O2 1.441(7) . ?
